data_4309886
loop_
_publ_author_name
'Claudio Pettinari'
'Riccardo Pettinari'
'Mauro Fianchini'
'Fabio Marchetti'
'Brian W. Skelton'
'Allan H. White'

_publ_contact_author_address
;
   Department of Chemistry
   University of Western Australia
   35 Stirling Highway
   Crawley
   Western Australia 6009
   Australia
;
_publ_contact_author_email bws@crystal.uwa.edu.au
_publ_contact_author_fax (+61)_08_9380_1118
_publ_contact_author_name 'Skelton, B. W.'
_publ_contact_author_phone (+61)_08-9380_3481
_publ_section_title
;
Syntheses, Structures, and Reactivity of New
Pentamethylcyclopentadienyl-Rhodium(III) and -iridium(III)
4-Acyl-5-Pyrazolonate Complexes
;
_journal_name_full 'Inorganic Chemistry'
_journal_page_first 7933
_journal_page_last 7942
_journal_paper_doi 10.1021/ic050985r
_journal_volume 44
_journal_year 2005
_chemical_formula_sum 'C28 H30 Cl N2 O2 Rh'
_chemical_formula_weight 564.92
_space_group_IT_number 14
_symmetry_cell_setting monoclinic
_symmetry_space_group_name_Hall '-P 2ybc'
_symmetry_space_group_name_H-M 'P 1 21/c 1'
_cell_angle_alpha 90.00000
_cell_angle_beta 102.037(7)
_cell_angle_gamma 90.00000
_cell_formula_units_Z 4
_cell_length_a 7.582(2)
_cell_length_b 21.345(6)
_cell_length_c 15.458(5)
_cell_measurement_reflns_used 4701
_cell_measurement_temperature 150(2)
_cell_measurement_theta_max 33.57
_cell_measurement_theta_min 2.75
_cell_volume 2446.7(12)
_computing_cell_refinement 'Siemens SAINT (Siemens, 1995)'
_computing_data_collection 'Siemens SMART (Siemens, 1995)'
_computing_data_reduction 'xtal ADDREF SORTRF'
_computing_molecular_graphics xtal
_computing_publication_material 'xtal BONDLA CIFIO'
_computing_structure_refinement 'xtal CRYLSQ'
_computing_structure_solution xtal
_diffrn_ambient_temperature 150(2)
_diffrn_measured_fraction_theta_full 1.00
_diffrn_measured_fraction_theta_max 1.00
_diffrn_measurement_device_type
;
Bruker SMART CCD diffractometer
;
_diffrn_measurement_method '\w scans'
_diffrn_radiation_detector 'CCD area detector'
_diffrn_radiation_monochromator graphite
_diffrn_radiation_source 'sealed tube'
_diffrn_radiation_type 'Mo K\a'
_diffrn_radiation_wavelength .71073
_diffrn_reflns_av_R_equivalents .062
_diffrn_reflns_av_sigmaI/netI .09
_diffrn_reflns_limit_h_max 9
_diffrn_reflns_limit_h_min -9
_diffrn_reflns_limit_k_max 27
_diffrn_reflns_limit_k_min -27
_diffrn_reflns_limit_l_max 20
_diffrn_reflns_limit_l_min -20
_diffrn_reflns_number 25402
_diffrn_reflns_theta_full 27.5
_diffrn_reflns_theta_max 27.5
_diffrn_reflns_theta_min 1.65
_diffrn_standards_decay_% 0
_exptl_absorpt_coefficient_mu .836
_exptl_absorpt_correction_T_max 1
_exptl_absorpt_correction_T_min .9
_exptl_absorpt_correction_type multi-scan
_exptl_absorpt_process_details
;
 SADABS; Sheldrick, 1996
;
_exptl_crystal_colour salmon
_exptl_crystal_density_diffrn 1.534
_exptl_crystal_description plate
_exptl_crystal_F_000 1160
_exptl_crystal_size_max .19
_exptl_crystal_size_mid .14
_exptl_crystal_size_min .08
_refine_diff_density_max 1.945
_refine_diff_density_min -.526
_refine_ls_extinction_method none
_refine_ls_goodness_of_fit_all 1.12
_refine_ls_goodness_of_fit_ref 1.001
_refine_ls_hydrogen_treatment noref
_refine_ls_matrix_type full
_refine_ls_number_constraints 0
_refine_ls_number_parameters 307
_refine_ls_number_reflns 4294
_refine_ls_number_restraints 0
_refine_ls_R_factor_all .061
_refine_ls_R_factor_gt .043
_refine_ls_shift/su_max .001
_refine_ls_shift/su_mean .00005
_refine_ls_structure_factor_coef F
_refine_ls_weighting_scheme calc
_refine_ls_wR_factor_all .085
_refine_ls_wR_factor_ref .067
_reflns_d_resolution_high .769
_reflns_d_resolution_low 12.307
_reflns_Friedel_coverage 0
_reflns_limit_h_max 9
_reflns_limit_h_min 0
_reflns_limit_k_max 27
_reflns_limit_k_min 0
_reflns_limit_l_max 19
_reflns_limit_l_min -20
_reflns_number_gt 4294
_reflns_number_total 5542
_reflns_threshold_expression 'F    > 4.00 sig(F   )'
_cod_data_source_file ic050985rsi20050616_065955_4.cif
_cod_data_source_block cprhql
_cod_original_sg_symbol_Hall -p_2ybc
_cod_original_formula_sum 'C28 H30 Cl1 N2 O2 Rh1'
_cod_database_code 4309886

loop_
_symmetry_equiv_pos_as_xyz
+x,+y,+z
-x,1/2+y,1/2-z
-x,-y,-z
+x,1/2-y,1/2+z

loop_
_atom_site_label
_atom_site_fract_x
_atom_site_fract_y
_atom_site_fract_z
_atom_site_U_iso_or_equiv
_atom_site_adp_type
_atom_site_calc_flag
_atom_site_calc_attached_atom
_atom_site_occupancy
_atom_site_disorder_assembly
_atom_site_disorder_group
Rh .39982(3) .261039(14) .370692(18) .01594(18) Uani ? ? 1.00000 ? ?
Cl .15538(13) .22916(5) .25244(6) .0259(5) Uani ? ? 1.00000 ? ?
N1 .4519(4) .40778(15) .1890(2) .0191(14) Uani ? ? 1.00000 ? ?
C11 .6007(4) .4021(2) .1467(2) .0183(16) Uani ? ? 1.00000 ? ?
C12 .7281(5) .35489(18) .1672(2) .0203(16) Uani ? ? 1.00000 ? ?
C13 .8686(5) .35192(19) .1230(2) .0214(17) Uani ? ? 1.00000 ? ?
C14 .8838(5) .3953(2) .0584(2) .0230(18) Uani ? ? 1.00000 ? ?
C15 .7586(5) .4424(2) .0383(2) .0245(18) Uani ? ? 1.00000 ? ?
C16 .6166(5) .44662(18) .0833(2) .0203(17) Uani ? ? 1.00000 ? ?
N2 .3356(4) .45923(15) .1685(2) .0192(14) Uani ? ? 1.00000 ? ?
C3 .2253(4) .45694(17) .2234(2) .0187(16) Uani ? ? 1.00000 ? ?
C31 .0835(5) .5064(2) .2149(3) .0252(18) Uani ? ? 1.00000 ? ?
C4 .2602(4) .40346(17) .2802(2) .0163(15) Uani ? ? 1.00000 ? ?
C41 .1889(4) .38401(18) .3536(2) .0165(15) Uani ? ? 1.00000 ? ?
O41 .2273(3) .33364(13) .39498(17) .0229(13) Uani ? ? 1.00000 ? ?
C42 .0646(5) .42669(19) .3938(2) .0221(17) Uani ? ? 1.00000 ? ?
C421 .1549(5) .44372(19) .4872(2) .0210(17) Uani ? ? 1.00000 ? ?
C422 .1320(5) .4067(2) .5577(3) .0246(18) Uani ? ? 1.00000 ? ?
C423 .2198(6) .4223(2) .6430(3) .033(2) Uani ? ? 1.00000 ? ?
C424 .3295(6) .4744(3) .6580(3) .039(2) Uani ? ? 1.00000 ? ?
C425 .3503(6) .5111(2) .5877(3) .040(2) Uani ? ? 1.00000 ? ?
C426 .2644(5) .4966(2) .5025(3) .028(2) Uani ? ? 1.00000 ? ?
C5 .4062(5) .37119(18) .2546(2) .0187(16) Uani ? ? 1.00000 ? ?
O5 .4909(3) .32176(13) .28290(17) .0219(12) Uani ? ? 1.00000 ? ?
C01 .4194(5) .17217(19) .4350(2) .0217(17) Uani ? ? 1.00000 ? ?
C011 .2797(5) .1215(2) .4153(3) .030(2) Uani ? ? 1.00000 ? ?
C02 .5682(5) .1812(2) .3904(2) .0216(17) Uani ? ? 1.00000 ? ?
C021 .6127(6) .1398(2) .3196(3) .035(2) Uani ? ? 1.00000 ? ?
C03 .6699(5) .23340(19) .4301(3) .0220(18) Uani ? ? 1.00000 ? ?
C031 .8340(6) .2597(2) .4040(3) .031(2) Uani ? ? 1.00000 ? ?
C04 .5828(6) .25899(19) .4953(3) .0222(18) Uani ? ? 1.00000 ? ?
C041 .6432(6) .3143(2) .5536(3) .037(2) Uani ? ? 1.00000 ? ?
C05 .4287(5) .2197(2) .4990(2) .0219(17) Uani ? ? 1.00000 ? ?
C051 .3045(6) .2307(2) .5601(3) .030(2) Uani ? ? 1.00000 ? ?
H12 .71909 .32480 .21201 .02800 Uiso ? ? 1.00000 ? ?
H13 .95756 .31930 .13687 .02800 Uiso ? ? 1.00000 ? ?
H14 .98086 .39219 .02733 .03200 Uiso ? ? 1.00000 ? ?
H15 .76825 .47287 -.00594 .03200 Uiso ? ? 1.00000 ? ?
H16 .52999 .48012 .06987 .02600 Uiso ? ? 1.00000 ? ?
H31a -.03145 .48831 .21452 .03900 Uiso ? ? 1.00000 ? ?
H31b .11170 .53512 .26349 .03900 Uiso ? ? 1.00000 ? ?
H31c .07862 .52942 .16232 .03900 Uiso ? ? 1.00000 ? ?
H42a .03841 .46353 .35859 .02800 Uiso ? ? 1.00000 ? ?
H42b -.04602 .40513 .39389 .02800 Uiso ? ? 1.00000 ? ?
H422 .05652 .37067 .54800 .03200 Uiso ? ? 1.00000 ? ?
H423 .20246 .39675 .69196 .04200 Uiso ? ? 1.00000 ? ?
H424 .39234 .48490 .71770 .04700 Uiso ? ? 1.00000 ? ?
H425 .42571 .54787 .59883 .05000 Uiso ? ? 1.00000 ? ?
H426 .27880 .52253 .45382 .03700 Uiso ? ? 1.00000 ? ?
H011a .29700 .09775 .36567 .04600 Uiso ? ? 1.00000 ? ?
H011b .29151 .09433 .46532 .04600 Uiso ? ? 1.00000 ? ?
H011c .16184 .13932 .40350 .04600 Uiso ? ? 1.00000 ? ?
H021a .72733 .14942 .30778 .05300 Uiso ? ? 1.00000 ? ?
H021b .60862 .09658 .33445 .05300 Uiso ? ? 1.00000 ? ?
H021c .52637 .14663 .26525 .05300 Uiso ? ? 1.00000 ? ?
H031a .84704 .30164 .42307 .05100 Uiso ? ? 1.00000 ? ?
H031b .82187 .25744 .34131 .05100 Uiso ? ? 1.00000 ? ?
H031c .93790 .23589 .43120 .05100 Uiso ? ? 1.00000 ? ?
H041a .72660 .30172 .60625 .05500 Uiso ? ? 1.00000 ? ?
H041b .70103 .34471 .52366 .05500 Uiso ? ? 1.00000 ? ?
H041c .54244 .33379 .57038 .05500 Uiso ? ? 1.00000 ? ?
H051a .19736 .20542 .54213 .04700 Uiso ? ? 1.00000 ? ?
H051b .36075 .21863 .61881 .04700 Uiso ? ? 1.00000 ? ?
H051c .27022 .27313 .55976 .04700 Uiso ? ? 1.00000 ? ?

loop_
_atom_site_aniso_label
_atom_site_aniso_U_11
_atom_site_aniso_U_22
_atom_site_aniso_U_33
_atom_site_aniso_U_12
_atom_site_aniso_U_13
_atom_site_aniso_U_23
Rh .01891(18) .0143(2) .01568(18) .00259(10) .00611(12) .00347(10)
Cl .0265(5) .0283(6) .0213(5) .0016(4) .0010(4) .0038(4)
N1 .0218(14) .0118(16) .0241(16) .0017(12) .0055(12) .0034(13)
C11 .0186(16) .019(2) .0166(16) -.0032(14) .0022(14) -.0003(14)
C12 .0254(17) .017(2) .0172(17) .0037(15) .0028(14) .0054(15)
C13 .0254(17) .017(2) .0228(19) .0019(15) .0062(15) .0023(15)
C14 .0224(17) .027(2) .0205(18) -.0033(16) .0070(15) -.0040(16)
C15 .031(2) .024(2) .0193(18) -.0050(17) .0064(16) .0029(17)
C16 .0205(16) .015(2) .0245(19) .0048(15) .0022(15) .0030(15)
N2 .0190(14) .0150(17) .0239(16) .0034(12) .0050(13) .0040(13)
C3 .0200(16) .015(2) .0200(17) -.0014(14) .0009(14) .0004(14)
C31 .0227(17) .023(2) .031(2) .0056(16) .0068(15) .0045(17)
C4 .0165(15) .0142(18) .0170(17) -.0006(14) .0010(13) .0019(14)
C41 .0166(15) .017(2) .0155(16) .0008(13) .0030(13) -.0020(14)
O41 .0279(13) .0204(15) .0240(13) .0076(11) .0137(11) .0034(12)
C42 .0266(18) .021(2) .0192(18) .0076(15) .0069(15) .0018(15)
C421 .0204(16) .020(2) .0241(18) .0054(15) .0073(15) -.0041(16)
C422 .0281(18) .021(2) .026(2) .0048(17) .0073(16) -.0034(17)
C423 .041(2) .034(3) .023(2) .011(2) .0042(18) -.0018(18)
C424 .026(2) .045(3) .041(3) .011(2) -.0049(19) -.020(2)
C425 .028(2) .029(3) .063(3) -.0025(19) .007(2) -.018(2)
C426 .0264(19) .020(2) .040(2) -.0009(16) .0137(18) -.0061(18)
C5 .0227(17) .016(2) .0167(17) -.0041(14) .0029(14) .0013(14)
O5 .0249(12) .0172(14) .0256(13) .0058(11) .0095(11) .0070(11)
C01 .0218(16) .019(2) .0245(19) .0004(15) .0047(15) .0059(16)
C011 .034(2) .019(2) .037(2) -.0015(17) .0053(18) .0107(19)
C02 .0241(17) .023(2) .0180(17) .0061(15) .0054(15) .0052(16)
C021 .048(3) .031(3) .027(2) .011(2) .011(2) -.0042(19)
C03 .0184(17) .025(2) .0212(19) .0030(15) .0012(14) .0088(16)
C031 .025(2) .036(3) .034(2) -.0007(17) .0103(18) .010(2)
C04 .030(2) .020(2) .0168(18) -.0022(16) .0046(16) .0015(15)
C041 .049(3) .028(3) .031(2) -.005(2) -.002(2) -.004(2)
C05 .0253(18) .022(2) .0184(17) .0046(16) .0040(15) .0051(16)
C051 .033(2) .037(3) .023(2) .0104(18) .0107(18) .0118(18)

loop_
_atom_type_symbol
_atom_type_description
_atom_type_oxidation_number
_atom_type_number_in_cell
_atom_type_scat_dispersion_real
_atom_type_scat_dispersion_imag
_atom_type_scat_source
C ? 0 112 .002 .002 'Int Tables Vol IV Tables 2.2B and 2.3.1'
H ? 0 120 0 0 'Int Tables Vol IV Tables 2.2B and 2.3.1'
Cl ? 0 4 .132 .159 'Int Tables Vol IV Tables 2.2B and 2.3.1'
N ? 0 8 .004 .003 'Int Tables Vol IV Tables 2.2B and 2.3.1'
O ? 0 8 .008 .006 'Int Tables Vol IV Tables 2.2B and 2.3.1'
Rh ? 0 4 -1.287 .919 'Int Tables Vol IV Tables 2.2B and 2.3.1'

loop_
_diffrn_attenuator_code
_diffrn_attenuator_scale
? ?

loop_
_geom_angle_atom_site_label_1
_geom_angle_atom_site_label_2
_geom_angle_atom_site_label_3
_geom_angle_site_symmetry_1
_geom_angle_site_symmetry_2
_geom_angle_site_symmetry_3
_geom_angle
_geom_angle_publ_flag
Cl Rh O41 . . . 86.29(7) ?
Cl Rh O5 . . . 89.34(7) ?
Cl Rh C01 . . . 94.04(9) ?
Cl Rh C02 . . . 103.14(10) ?
Cl Rh C03 . . . 139.49(11) ?
Cl Rh C04 . . . 158.90(12) ?
Cl Rh C05 . . . 119.99(11) ?
O41 Rh O5 . . . 87.77(11) ?
O41 Rh C01 . . . 123.74(13) ?
O41 Rh C02 . . . 160.79(13) ?
O41 Rh C03 . . . 134.22(13) ?
O41 Rh C04 . . . 99.50(13) ?
O41 Rh C05 . . . 94.87(13) ?
O5 Rh C01 . . . 148.44(13) ?
O5 Rh C02 . . . 108.76(13) ?
O5 Rh C03 . . . 91.90(13) ?
O5 Rh C04 . . . 111.03(13) ?
O5 Rh C05 . . . 150.64(12) ?
C01 Rh C02 . . . 40.01(15) ?
C01 Rh C03 . . . 65.68(14) ?
C01 Rh C04 . . . 65.81(14) ?
C01 Rh C05 . . . 38.51(15) ?
C02 Rh C03 . . . 38.93(14) ?
C02 Rh C04 . . . 65.95(15) ?
C02 Rh C05 . . . 65.93(15) ?
C03 Rh C04 . . . 38.97(16) ?
C03 Rh C05 . . . 65.55(15) ?
C04 Rh C05 . . . 39.69(15) ?
C11 N1 N2 . . . 118.9(3) ?
C11 N1 C5 . . . 129.4(3) ?
N2 N1 C5 . . . 111.5(3) ?
N1 C11 C12 . . . 122.6(3) ?
N1 C11 C16 . . . 117.4(3) ?
C12 C11 C16 . . . 120.0(3) ?
C11 C12 C13 . . . 119.6(4) ?
C11 C12 H12 . . . 120.1 ?
C13 C12 H12 . . . 120.4 ?
C12 C13 C14 . . . 121.0(3) ?
C12 C13 H13 . . . 120.0 ?
C14 C13 H13 . . . 119.0 ?
C13 C14 C15 . . . 119.7(4) ?
C13 C14 H14 . . . 120.1 ?
C15 C14 H14 . . . 120.3 ?
C14 C15 C16 . . . 120.1(4) ?
C14 C15 H15 . . . 120.4 ?
C16 C15 H15 . . . 119.5 ?
C11 C16 C15 . . . 119.7(3) ?
C11 C16 H16 . . . 120.3 ?
C15 C16 H16 . . . 120.0 ?
N1 N2 C3 . . . 106.3(3) ?
N2 C3 C31 . . . 117.5(3) ?
N2 C3 C4 . . . 111.4(3) ?
C31 C3 C4 . . . 131.0(3) ?
C3 C31 H31a . . . 110.9 ?
C3 C31 H31b . . . 110.2 ?
C3 C31 H31c . . . 110.0 ?
H31a C31 H31b . . . 108.5 ?
H31a C31 H31c . . . 109.5 ?
H31b C31 H31c . . . 107.6 ?
C3 C4 C41 . . . 132.2(3) ?
C3 C4 C5 . . . 105.6(3) ?
C41 C4 C5 . . . 121.9(3) ?
C4 C41 O41 . . . 124.9(3) ?
C4 C41 C42 . . . 121.4(3) ?
O41 C41 C42 . . . 113.6(3) ?
Rh O41 C41 . . . 128.7(3) ?
C41 C42 C421 . . . 109.7(3) ?
C41 C42 H42a . . . 109.3 ?
C41 C42 H42b . . . 109.2 ?
C421 C42 H42a . . . 110.3 ?
C421 C42 H42b . . . 109.7 ?
H42a C42 H42b . . . 108.6 ?
C42 C421 C422 . . . 120.6(4) ?
C42 C421 C426 . . . 119.6(4) ?
C422 C421 C426 . . . 119.8(4) ?
C421 C422 C423 . . . 119.8(4) ?
C421 C422 H422 . . . 120.5 ?
C423 C422 H422 . . . 119.7 ?
C422 C423 C424 . . . 120.4(4) ?
C422 C423 H423 . . . 119.6 ?
C424 C423 H423 . . . 120.0 ?
C423 C424 C425 . . . 119.4(4) ?
C423 C424 H424 . . . 120.3 ?
C425 C424 H424 . . . 120.3 ?
C424 C425 C426 . . . 121.2(4) ?
C424 C425 H425 . . . 118.9 ?
C426 C425 H425 . . . 119.9 ?
C421 C426 C425 . . . 119.5(4) ?
C421 C426 H426 . . . 119.8 ?
C425 C426 H426 . . . 120.7 ?
N1 C5 C4 . . . 105.0(3) ?
N1 C5 O5 . . . 122.7(3) ?
C4 C5 O5 . . . 132.3(4) ?
Rh O5 C5 . . . 121.9(2) ?
Rh C01 C011 . . . 124.7(2) ?
Rh C01 C02 . . . 69.3(2) ?
Rh C01 C05 . . . 71.0(2) ?
C011 C01 C02 . . . 125.8(4) ?
C011 C01 C05 . . . 126.3(4) ?
C02 C01 C05 . . . 107.9(3) ?
C01 C011 H011a . . . 109.7 ?
C01 C011 H011b . . . 109.3 ?
C01 C011 H011c . . . 110.3 ?
H011a C011 H011b . . . 108.8 ?
H011a C011 H011c . . . 109.8 ?
H011b C011 H011c . . . 108.9 ?
Rh C02 C01 . . . 70.7(2) ?
Rh C02 C021 . . . 126.2(3) ?
Rh C02 C03 . . . 71.7(2) ?
C01 C02 C021 . . . 125.7(4) ?
C01 C02 C03 . . . 107.8(3) ?
C021 C02 C03 . . . 126.4(4) ?
C02 C021 H021a . . . 111.6 ?
C02 C021 H021b . . . 111.8 ?
C02 C021 H021c . . . 109.4 ?
H021a C021 H021b . . . 109.5 ?
H021a C021 H021c . . . 106.5 ?
H021b C021 H021c . . . 107.9 ?
Rh C03 C02 . . . 69.3(2) ?
Rh C03 C031 . . . 123.8(3) ?
Rh C03 C04 . . . 69.8(2) ?
C02 C03 C031 . . . 125.8(4) ?
C02 C03 C04 . . . 108.4(4) ?
C031 C03 C04 . . . 125.6(4) ?
C03 C031 H031a . . . 108.1 ?
C03 C031 H031b . . . 110.2 ?
C03 C031 H031c . . . 109.7 ?
H031a C031 H031b . . . 110.3 ?
H031a C031 H031c . . . 110.1 ?
H031b C031 H031c . . . 108.5 ?
Rh C04 C03 . . . 71.2(2) ?
Rh C04 C041 . . . 126.0(3) ?
Rh C04 C05 . . . 70.7(2) ?
C03 C04 C041 . . . 126.8(4) ?
C03 C04 C05 . . . 107.6(3) ?
C041 C04 C05 . . . 125.5(4) ?
C04 C041 H041a . . . 110.7 ?
C04 C041 H041b . . . 111.0 ?
C04 C041 H041c . . . 110.3 ?
H041a C041 H041b . . . 108.2 ?
H041a C041 H041c . . . 108.3 ?
H041b C041 H041c . . . 108.1 ?
Rh C05 C01 . . . 70.5(2) ?
Rh C05 C04 . . . 69.7(2) ?
Rh C05 C051 . . . 124.7(3) ?
C01 C05 C04 . . . 108.1(4) ?
C01 C05 C051 . . . 127.9(4) ?
C04 C05 C051 . . . 123.9(4) ?
C05 C051 H051a . . . 109.6 ?
C05 C051 H051b . . . 110.2 ?
C05 C051 H051c . . . 111.0 ?
H051a C051 H051b . . . 107.8 ?
H051a C051 H051c . . . 108.7 ?
H051b C051 H051c . . . 109.4 ?

loop_
_geom_bond_atom_site_label_1
_geom_bond_atom_site_label_2
_geom_bond_site_symmetry_1
_geom_bond_site_symmetry_2
_geom_bond_distance
_geom_bond_publ_flag
Rh Cl . . 2.4138(10) ?
Rh O41 . . 2.111(3) ?
Rh O5 . . 2.095(3) ?
Rh C01 . . 2.133(4) ?
Rh C02 . . 2.113(4) ?
Rh C03 . . 2.144(4) ?
Rh C04 . . 2.127(4) ?
Rh C05 . . 2.140(4) ?
N1 C11 . . 1.422(5) ?
N1 N2 . . 1.403(4) ?
N1 C5 . . 1.379(5) ?
C11 C12 . . 1.387(5) ?
C11 C16 . . 1.388(6) ?
C12 C13 . . 1.381(6) ?
C12 H12 . . .958 ?
C13 C14 . . 1.385(6) ?
C13 H13 . . .962 ?
C14 C15 . . 1.373(6) ?
C14 H14 . . .961 ?
C15 C16 . . 1.401(6) ?
C15 H15 . . .958 ?
C16 H16 . . .964 ?
N2 C3 . . 1.310(5) ?
C3 C31 . . 1.492(5) ?
C3 C4 . . 1.431(5) ?
C31 H31a . . .952 ?
C31 H31b . . .959 ?
C31 H31c . . .944 ?
C4 C41 . . 1.417(5) ?
C4 C5 . . 1.428(5) ?
C41 O41 . . 1.254(5) ?
C41 C42 . . 1.533(5) ?
C42 C421 . . 1.508(5) ?
C42 H42a . . .953 ?
C42 H42b . . .957 ?
C421 C422 . . 1.386(6) ?
C421 C426 . . 1.391(6) ?
C422 C423 . . 1.388(5) ?
C422 H422 . . .952 ?
C423 C424 . . 1.379(7) ?
C423 H423 . . .964 ?
C424 C425 . . 1.376(7) ?
C424 H424 . . .972 ?
C425 C426 . . 1.377(6) ?
C425 H425 . . .964 ?
C426 H426 . . .959 ?
C5 O5 . . 1.265(4) ?
C01 C011 . . 1.500(6) ?
C01 C02 . . 1.452(6) ?
C01 C05 . . 1.409(6) ?
C011 H011a . . .952 ?
C011 H011b . . .956 ?
C011 H011c . . .953 ?
C02 C021 . . 1.500(6) ?
C02 C03 . . 1.419(5) ?
C021 H021a . . .947 ?
C021 H021b . . .953 ?
C021 H021c . . .962 ?
C03 C031 . . 1.495(6) ?
C03 C04 . . 1.425(6) ?
C031 H031a . . .942 ?
C031 H031b . . .955 ?
C031 H031c . . .957 ?
C04 C041 . . 1.497(6) ?
C04 C05 . . 1.448(6) ?
C041 H041a . . .960 ?
C041 H041b . . .955 ?
C041 H041c . . .952 ?
C05 C051 . . 1.484(6) ?
C051 H051a . . .966 ?
C051 H051b . . .954 ?
C051 H051c . . .943 ?
